data_7112909
loop_
_publ_author_name
'Luo, Jia'
'Yan, Qifan'
'Zhou, Yan'
'Li, Tian'
'Zhu, Ningbo'
'Bai, Chuanjiang'
'Cao, Yong'
'Wang, Jian'
'Pei, Jian'
'Zhao, Dahui'

_publ_section_title
;
 A photoswitch based on self-assembled single microwire of a
 phenyleneethynylene macrocycle.
;
_journal_issue 31
_journal_name_full 'Chemical communications (Cambridge, England)'
_journal_page_first 5725
_journal_page_last 5727
_journal_paper_doi 10.1039/c0cc00739k
_journal_volume 46
_journal_year 2010
_chemical_formula_moiety 'C84 H96 O6, 0.5(C4 H8 O2)'
_chemical_formula_sum 'C86 H100 O7'
_chemical_formula_weight 1245.66
_chemical_name_systematic
;
?
;
_space_group_IT_number 2
_symmetry_cell_setting triclinic
_symmetry_space_group_name_Hall '-P 1'
_symmetry_space_group_name_H-M 'P -1'
_atom_sites_solution_hydrogens geom
_atom_sites_solution_primary direct
_atom_sites_solution_secondary difmap
_audit_creation_method SHELXL-97
_cell_angle_alpha 84.8020(10)
_cell_angle_beta 71.9290(10)
_cell_angle_gamma 76.2150(10)
_cell_formula_units_Z 2
_cell_length_a 13.4266(6)
_cell_length_b 14.7760(7)
_cell_length_c 20.1053(9)
_cell_measurement_reflns_used 4621
_cell_measurement_temperature 173(2)
_cell_measurement_theta_max 25.81
_cell_measurement_theta_min 2.20
_cell_volume 3682.1(3)
_computing_cell_refinement 'SAINT-PLUS (Bruker, 2003)'
_computing_data_collection 'SMART (Bruker, 2001)'
_computing_data_reduction SAINT-PLUS
_computing_molecular_graphics SHELXTL
_computing_publication_material SHELXTL
_computing_structure_refinement SHELXTL
_computing_structure_solution 'SHELXTL (Bruker, 2005)'
_diffrn_ambient_temperature 173(2)
_diffrn_measured_fraction_theta_full 0.982
_diffrn_measured_fraction_theta_max 0.982
_diffrn_measurement_device_type 'Bruker AXS SMART 1000 CCD diffractometer'
_diffrn_measurement_method '\w scans'
_diffrn_radiation_monochromator graphite
_diffrn_radiation_source 'fine-focus sealed tube'
_diffrn_radiation_type MoK\a
_diffrn_radiation_wavelength 0.71073
_diffrn_reflns_av_R_equivalents 0.0434
_diffrn_reflns_av_sigmaI/netI 0.0765
_diffrn_reflns_limit_h_max 16
_diffrn_reflns_limit_h_min -16
_diffrn_reflns_limit_k_max 18
_diffrn_reflns_limit_k_min -17
_diffrn_reflns_limit_l_max 24
_diffrn_reflns_limit_l_min -24
_diffrn_reflns_number 28728
_diffrn_reflns_theta_full 26.10
_diffrn_reflns_theta_max 26.10
_diffrn_reflns_theta_min 1.42
_diffrn_standards_number 0
_exptl_absorpt_coefficient_mu 0.069
_exptl_absorpt_correction_T_max 0.9897
_exptl_absorpt_correction_T_min 0.9674
_exptl_absorpt_correction_type multi-scan
_exptl_absorpt_process_details 'SADABS (Sheldrick, 2004)'
_exptl_crystal_colour light-yellow
_exptl_crystal_density_diffrn 1.124
_exptl_crystal_density_method 'not measured'
_exptl_crystal_description block
_exptl_crystal_F_000 1344
_exptl_crystal_size_max 0.48
_exptl_crystal_size_mid 0.45
_exptl_crystal_size_min 0.15
_refine_diff_density_max 0.363
_refine_diff_density_min -0.259
_refine_diff_density_rms 0.056
_refine_ls_extinction_method none
_refine_ls_goodness_of_fit_ref 0.989
_refine_ls_hydrogen_treatment constr
_refine_ls_matrix_type full
_refine_ls_number_parameters 844
_refine_ls_number_reflns 14363
_refine_ls_number_restraints 0
_refine_ls_restrained_S_all 0.989
_refine_ls_R_factor_all 0.1204
_refine_ls_R_factor_gt 0.0522
_refine_ls_shift/su_max 0.001
_refine_ls_shift/su_mean 0.000
_refine_ls_structure_factor_coef Fsqd
_refine_ls_weighting_details 'calc w=1/[\s^2^(Fo^2^)+(0.0976P)^2^+0.0000P] where P=(Fo^2^+2Fc^2^)/3'
_refine_ls_weighting_scheme calc
_refine_ls_wR_factor_gt 0.1395
_refine_ls_wR_factor_ref 0.1824
_reflns_number_gt 7776
_reflns_number_total 14363
_reflns_threshold_expression >2sigma(I)
_cod_data_source_file c0cc00739k.txt
_cod_data_source_block 10088m
_cod_depositor_comments
;
The following automatic conversions were performed:

'_symmetry_cell_setting' value 'Triclinic' changed to 'triclinic'
according to
/usr/data/users/saulius/automatic-downloads/retrospective/RSC/lib/dictionaries/cif_core.dic
dictionary named 'cif_core.dic' version 2.4.2 from 2011-04-26.

Automatic conversion script
Id: cif_fix_values 2281 2013-09-26 08:29:07Z andrius 
;
_cod_original_sg_symbol_H-M P-1
_cod_database_code 7112909

loop_
_symmetry_equiv_pos_as_xyz
'x, y, z'
'-x, -y, -z'

loop_
_atom_site_label
_atom_site_type_symbol
_atom_site_fract_x
_atom_site_fract_y
_atom_site_fract_z
_atom_site_U_iso_or_equiv
_atom_site_adp_type
_atom_site_occupancy
_atom_site_symmetry_multiplicity
_atom_site_calc_flag
_atom_site_refinement_flags
C1 C -0.22864(19) 0.55811(16) 0.22728(13) 0.0282(6) Uani 1 1 d .
C2 C -0.3307(2) 0.60829(16) 0.22760(13) 0.0308(6) Uani 1 1 d .
H2 H -0.3912 0.5826 0.2509 0.037 Uiso 1 1 calc R
C3 C -0.34591(19) 0.69430(16) 0.19494(13) 0.0289(6) Uani 1 1 d .
C4 C -0.2572(2) 0.73209(16) 0.15916(13) 0.0300(6) Uani 1 1 d .
C5 C -0.1560(2) 0.68390(16) 0.15812(13) 0.0306(6) Uani 1 1 d .
H5 H -0.0960 0.7098 0.1338 0.037 Uiso 1 1 calc R
C6 C -0.13952(19) 0.59704(16) 0.19233(13) 0.0284(6) Uani 1 1 d .
C7 C -0.0331(2) 0.55111(16) 0.19204(13) 0.0312(6) Uani 1 1 d .
C8 C 0.0571(2) 0.51573(17) 0.19192(13) 0.0338(6) Uani 1 1 d .
C9 C 0.16434(19) 0.47198(17) 0.19175(13) 0.0308(6) Uani 1 1 d .
C10 C 0.2514(2) 0.50354(18) 0.14642(14) 0.0390(7) Uani 1 1 d .
H10 H 0.2391 0.5559 0.1165 0.047 Uiso 1 1 calc R
C11 C 0.3547(2) 0.46013(19) 0.14427(14) 0.0404(7) Uani 1 1 d .
H11 H 0.4131 0.4822 0.1125 0.048 Uiso 1 1 calc R
C12 C 0.37513(19) 0.38423(17) 0.18804(13) 0.0309(6) Uani 1 1 d .
C13 C 0.2873(2) 0.35431(18) 0.23501(14) 0.0369(6) Uani 1 1 d .
H13 H 0.2993 0.3034 0.2662 0.044 Uiso 1 1 calc R
C14 C 0.1842(2) 0.39747(17) 0.23666(14) 0.0362(6) Uani 1 1 d .
H14 H 0.1257 0.3762 0.2689 0.043 Uiso 1 1 calc R
C15 C 0.4818(2) 0.33533(18) 0.18575(13) 0.0341(6) Uani 1 1 d .
C16 C 0.5684(2) 0.29026(17) 0.18545(13) 0.0320(6) Uani 1 1 d .
C17 C 0.66853(19) 0.23074(17) 0.18682(13) 0.0299(6) Uani 1 1 d .
C18 C 0.76596(19) 0.26077(17) 0.15906(13) 0.0313(6) Uani 1 1 d .
H18 H 0.7653 0.3218 0.1394 0.038 Uiso 1 1 calc R
C19 C 0.86193(19) 0.20189(17) 0.16037(13) 0.0299(6) Uani 1 1 d .
C20 C 0.86352(19) 0.11188(17) 0.19001(13) 0.0299(6) Uani 1 1 d .
C21 C 0.76857(19) 0.08235(18) 0.21719(13) 0.0324(6) Uani 1 1 d .
H21 H 0.7697 0.0216 0.2374 0.039 Uiso 1 1 calc R
C22 C 0.67098(19) 0.14053(17) 0.21543(13) 0.0300(6) Uani 1 1 d .
C23 C 0.57560(19) 0.10545(17) 0.24207(13) 0.0304(6) Uani 1 1 d .
C24 C 0.4990(2) 0.07156(18) 0.26453(13) 0.0335(6) Uani 1 1 d .
C25 C 0.40957(19) 0.02876(17) 0.29533(12) 0.0297(6) Uani 1 1 d .
C26 C 0.4259(2) -0.06742(18) 0.30417(14) 0.0370(6) Uani 1 1 d .
H26 H 0.4961 -0.1050 0.2863 0.044 Uiso 1 1 calc R
C27 C 0.3420(2) -0.10896(18) 0.33836(14) 0.0366(6) Uani 1 1 d .
H27 H 0.3550 -0.1748 0.3440 0.044 Uiso 1 1 calc R
C28 C 0.2382(2) -0.05533(17) 0.36479(12) 0.0307(6) Uani 1 1 d .
C29 C 0.2208(2) 0.04115(17) 0.35417(13) 0.0336(6) Uani 1 1 d .
H29 H 0.1503 0.0787 0.3707 0.040 Uiso 1 1 calc R
C30 C 0.3057(2) 0.08222(17) 0.31973(13) 0.0333(6) Uani 1 1 d .
H30 H 0.2928 0.1479 0.3126 0.040 Uiso 1 1 calc R
C31 C 0.1515(2) -0.09778(17) 0.40271(13) 0.0339(6) Uani 1 1 d .
C32 C 0.0793(2) -0.13280(17) 0.43472(13) 0.0323(6) Uani 1 1 d .
C33 C -0.00830(19) -0.17552(16) 0.47277(12) 0.0281(6) Uani 1 1 d .
C34 C 0.01399(19) -0.26377(17) 0.50378(12) 0.0299(6) Uani 1 1 d .
H34 H 0.0863 -0.2942 0.5000 0.036 Uiso 1 1 calc R
C35 C -0.06825(19) -0.30681(16) 0.53973(12) 0.0279(6) Uani 1 1 d .
C36 C -0.17496(19) -0.26148(16) 0.54475(12) 0.0273(5) Uani 1 1 d .
C37 C -0.1977(2) -0.17498(16) 0.51413(12) 0.0285(6) Uani 1 1 d .
H37 H -0.2700 -0.1450 0.5176 0.034 Uiso 1 1 calc R
C38 C -0.1133(2) -0.13071(16) 0.47753(12) 0.0277(6) Uani 1 1 d .
C39 C -0.1369(2) -0.03986(17) 0.44675(13) 0.0329(6) Uani 1 1 d .
C40 C -0.1501(2) 0.03662(17) 0.42149(14) 0.0357(6) Uani 1 1 d .
C41 C -0.1624(2) 0.12876(17) 0.39012(14) 0.0358(6) Uani 1 1 d .
C42 C -0.2609(2) 0.1913(2) 0.40733(18) 0.0594(9) Uani 1 1 d .
H42 H -0.3213 0.1741 0.4407 0.071 Uiso 1 1 calc R
C43 C -0.2712(2) 0.27866(19) 0.37588(18) 0.0592(9) Uani 1 1 d .
H43 H -0.3388 0.3216 0.3889 0.071 Uiso 1 1 calc R
C44 C -0.1859(2) 0.30530(17) 0.32597(14) 0.0350(6) Uani 1 1 d .
C45 C -0.0872(2) 0.24342(17) 0.30975(15) 0.0380(7) Uani 1 1 d .
H45 H -0.0267 0.2610 0.2767 0.046 Uiso 1 1 calc R
C46 C -0.0758(2) 0.15634(17) 0.34128(14) 0.0386(7) Uani 1 1 d .
H46 H -0.0075 0.1144 0.3294 0.046 Uiso 1 1 calc R
C47 C -0.1998(2) 0.39532(17) 0.29140(14) 0.0366(6) Uani 1 1 d .
C48 C -0.2133(2) 0.46906(17) 0.26213(14) 0.0339(6) Uani 1 1 d .
C49 C -0.4850(2) 0.74760(19) 0.14055(15) 0.0432(7) Uani 1 1 d .
H49A H -0.5172 0.6933 0.1425 0.052 Uiso 1 1 calc R
H49B H -0.4233 0.7434 0.0975 0.052 Uiso 1 1 calc R
C50 C -0.5673(2) 0.83656(19) 0.13865(16) 0.0461(7) Uani 1 1 d .
H50A H -0.6059 0.8294 0.1054 0.055 Uiso 1 1 calc R
H50B H -0.6206 0.8464 0.1856 0.055 Uiso 1 1 calc R
C51 C -0.5205(2) 0.92174(18) 0.11751(15) 0.0429(7) Uani 1 1 d .
H51A H -0.4649 0.9109 0.0715 0.051 Uiso 1 1 calc R
H51B H -0.4849 0.9307 0.1520 0.051 Uiso 1 1 calc R
C52 C -0.6040(2) 1.0107(2) 0.11259(16) 0.0521(8) Uani 1 1 d .
H52A H -0.6405 1.0014 0.0787 0.063 Uiso 1 1 calc R
H52B H -0.6588 1.0223 0.1588 0.063 Uiso 1 1 calc R
C53 C -0.5564(3) 1.0957(2) 0.09012(18) 0.0632(10) Uani 1 1 d .
H53A H -0.4996 1.0831 0.0448 0.076 Uiso 1 1 calc R
H53B H -0.5222 1.1063 0.1249 0.076 Uiso 1 1 calc R
C54 C -0.6379(4) 1.1837(2) 0.0825(2) 0.0909(14) Uani 1 1 d .
H54A H -0.6670 1.1762 0.0448 0.109 Uiso 1 1 calc R
H54B H -0.6028 1.2366 0.0713 0.109 Uiso 1 1 calc R
H54C H -0.6964 1.1952 0.1265 0.109 Uiso 1 1 calc R
C55 C -0.1933(2) 0.86165(17) 0.09341(14) 0.0363(6) Uani 1 1 d .
H55A H -0.1408 0.8224 0.0549 0.044 Uiso 1 1 calc R
H55B H -0.1559 0.8711 0.1268 0.044 Uiso 1 1 calc R
C56 C -0.2402(2) 0.95399(17) 0.06482(14) 0.0376(6) Uani 1 1 d .
H56A H -0.2940 0.9916 0.1037 0.045 Uiso 1 1 calc R
H56B H -0.2776 0.9434 0.0318 0.045 Uiso 1 1 calc R
C57 C -0.1544(2) 1.00809(17) 0.02716(15) 0.0393(7) Uani 1 1 d .
H57A H -0.1131 1.0140 0.0591 0.047 Uiso 1 1 calc R
H57B H -0.1039 0.9725 -0.0139 0.047 Uiso 1 1 calc R
C58 C -0.2011(2) 1.10438(17) 0.00300(14) 0.0394(7) Uani 1 1 d .
H58A H -0.2551 1.1383 0.0437 0.047 Uiso 1 1 calc R
H58B H -0.2388 1.0980 -0.0310 0.047 Uiso 1 1 calc R
C59 C -0.1181(2) 1.16196(18) -0.03078(15) 0.0417(7) Uani 1 1 d .
H59A H -0.0803 1.1686 0.0031 0.050 Uiso 1 1 calc R
H59B H -0.0641 1.1284 -0.0717 0.050 Uiso 1 1 calc R
C60 C -0.1669(3) 1.25824(19) -0.05440(17) 0.0556(8) Uani 1 1 d .
H60A H -0.2010 1.2522 -0.0899 0.083 Uiso 1 1 calc R
H60B H -0.1103 1.2930 -0.0744 0.083 Uiso 1 1 calc R
H60C H -0.2208 1.2917 -0.0142 0.083 Uiso 1 1 calc R
C61 C 0.96553(19) 0.31138(17) 0.09902(14) 0.0330(6) Uani 1 1 d .
H61A H 0.9244 0.3630 0.1315 0.040 Uiso 1 1 calc R
H61B H 0.9353 0.3172 0.0593 0.040 Uiso 1 1 calc R
C62 C 1.08228(19) 0.31476(17) 0.07298(13) 0.0320(6) Uani 1 1 d .
H62A H 1.1235 0.2581 0.0458 0.038 Uiso 1 1 calc R
H62B H 1.1093 0.3147 0.1135 0.038 Uiso 1 1 calc R
C63 C 1.10120(19) 0.40026(17) 0.02737(13) 0.0317(6) Uani 1 1 d .
H63A H 1.0732 0.4006 -0.0128 0.038 Uiso 1 1 calc R
H63B H 1.0605 0.4568 0.0548 0.038 Uiso 1 1 calc R
C64 C 1.2185(2) 0.40401(17) 0.00010(14) 0.0339(6) Uani 1 1 d .
H64A H 1.2578 0.3510 -0.0315 0.041 Uiso 1 1 calc R
H64B H 1.2485 0.3965 0.0400 0.041 Uiso 1 1 calc R
C65 C 1.2374(2) 0.49404(18) -0.03906(15) 0.0420(7) Uani 1 1 d .
H65A H 1.1925 0.5472 -0.0090 0.050 Uiso 1 1 calc R
H65B H 1.2139 0.4985 -0.0815 0.050 Uiso 1 1 calc R
C66 C 1.3541(2) 0.5021(2) -0.06058(17) 0.0535(8) Uani 1 1 d .
H66A H 1.3792 0.4950 -0.0191 0.080 Uiso 1 1 calc R
H66B H 1.3600 0.5633 -0.0826 0.080 Uiso 1 1 calc R
H66C H 1.3984 0.4532 -0.0939 0.080 Uiso 1 1 calc R
C67 C 0.9632(2) -0.03066(17) 0.22260(14) 0.0340(6) Uani 1 1 d .
H67A H 0.9330 -0.0685 0.1989 0.041 Uiso 1 1 calc R
H67B H 0.9179 -0.0233 0.2719 0.041 Uiso 1 1 calc R
C68 C 1.07642(19) -0.07962(17) 0.21987(14) 0.0337(6) Uani 1 1 d .
H68A H 1.1059 -0.0435 0.2453 0.040 Uiso 1 1 calc R
H68B H 1.1227 -0.0855 0.1707 0.040 Uiso 1 1 calc R
C69 C 1.0741(2) -0.17598(17) 0.25377(14) 0.0368(6) Uani 1 1 d .
H69A H 1.0264 -0.1682 0.3025 0.044 Uiso 1 1 calc R
H69B H 1.0418 -0.2098 0.2285 0.044 Uiso 1 1 calc R
C70 C 1.1820(2) -0.23563(17) 0.25496(14) 0.0382(6) Uani 1 1 d .
H70A H 1.2177 -0.2003 0.2766 0.046 Uiso 1 1 calc R
H70B H 1.2278 -0.2494 0.2063 0.046 Uiso 1 1 calc R
C71 C 1.1724(3) -0.32670(18) 0.29530(17) 0.0511(8) Uani 1 1 d .
H71A H 1.1248 -0.3128 0.3435 0.061 Uiso 1 1 calc R
H71B H 1.1384 -0.3626 0.2728 0.061 Uiso 1 1 calc R
C72 C 1.2795(3) -0.3861(2) 0.2987(2) 0.0829(13) Uani 1 1 d .
H72A H 1.3288 -0.3966 0.2512 0.124 Uiso 1 1 calc R
H72B H 1.2692 -0.4461 0.3214 0.124 Uiso 1 1 calc R
H72C H 1.3098 -0.3540 0.3257 0.124 Uiso 1 1 calc R
C73 C 0.05152(19) -0.44368(16) 0.56581(14) 0.0324(6) Uani 1 1 d .
H73A H 0.0882 -0.4087 0.5869 0.039 Uiso 1 1 calc R
H73B H 0.0933 -0.4544 0.5160 0.039 Uiso 1 1 calc R
C74 C 0.0428(2) -0.53563(16) 0.60427(13) 0.0319(6) Uani 1 1 d .
H74A H 0.0058 -0.5696 0.5826 0.038 Uiso 1 1 calc R
H74B H -0.0013 -0.5236 0.6535 0.038 Uiso 1 1 calc R
C75 C 0.1524(2) -0.59622(16) 0.60274(14) 0.0331(6) Uani 1 1 d .
H75A H 0.1896 -0.5620 0.6241 0.040 Uiso 1 1 calc R
H75B H 0.1963 -0.6085 0.5535 0.040 Uiso 1 1 calc R
C76 C 0.14422(19) -0.68877(16) 0.64190(13) 0.0296(6) Uani 1 1 d .
H76A H 0.0958 -0.6762 0.6901 0.036 Uiso 1 1 calc R
H76B H 0.1115 -0.7246 0.6185 0.036 Uiso 1 1 calc R
C77 C 0.2518(2) -0.74763(17) 0.64552(14) 0.0341(6) Uani 1 1 d .
H77A H 0.2847 -0.7119 0.6689 0.041 Uiso 1 1 calc R
H77B H 0.3002 -0.7606 0.5974 0.041 Uiso 1 1 calc R
C78 C 0.2422(2) -0.83966(17) 0.68493(14) 0.0389(7) Uani 1 1 d .
H78A H 0.1923 -0.8274 0.7321 0.058 Uiso 1 1 calc R
H78B H 0.3129 -0.8732 0.6881 0.058 Uiso 1 1 calc R
H78C H 0.2150 -0.8775 0.6599 0.058 Uiso 1 1 calc R
C79 C -0.35978(19) -0.27168(18) 0.58344(15) 0.0374(6) Uani 1 1 d .
H79A H -0.3646 -0.2554 0.5355 0.045 Uiso 1 1 calc R
H79B H -0.3891 -0.2146 0.6118 0.045 Uiso 1 1 calc R
C80 C -0.4221(2) -0.34567(18) 0.61586(15) 0.0409(7) Uani 1 1 d .
H80A H -0.4123 -0.3638 0.6624 0.049 Uiso 1 1 calc R
H80B H -0.4996 -0.3190 0.6228 0.049 Uiso 1 1 calc R
C81 C -0.3879(2) -0.43177(19) 0.57175(14) 0.0409(7) Uani 1 1 d .
H81A H -0.3120 -0.4610 0.5679 0.049 Uiso 1 1 calc R
H81B H -0.3921 -0.4127 0.5240 0.049 Uiso 1 1 calc R
C82 C -0.4558(2) -0.50419(18) 0.60073(15) 0.0405(7) Uani 1 1 d .
H82A H -0.4542 -0.5216 0.6492 0.049 Uiso 1 1 calc R
H82B H -0.5313 -0.4761 0.6025 0.049 Uiso 1 1 calc R
C83 C -0.4171(3) -0.5911(2) 0.55739(16) 0.0525(8) Uani 1 1 d .
H83A H -0.3423 -0.6202 0.5568 0.063 Uiso 1 1 calc R
H83B H -0.4165 -0.5734 0.5086 0.063 Uiso 1 1 calc R
C84 C -0.4868(3) -0.6628(2) 0.58488(19) 0.0641(10) Uani 1 1 d .
H84A H -0.4841 -0.6836 0.6321 0.096 Uiso 1 1 calc R
H84B H -0.4597 -0.7163 0.5538 0.096 Uiso 1 1 calc R
H84C H -0.5612 -0.6342 0.5863 0.096 Uiso 1 1 calc R
O1 O -0.44852(13) 0.74611(11) 0.20125(9) 0.0364(4) Uani 1 1 d .
O2 O -0.28064(13) 0.81736(11) 0.12827(9) 0.0378(5) Uani 1 1 d .
O3 O 0.95957(13) 0.22336(12) 0.13443(9) 0.0376(5) Uani 1 1 d .
O4 O 0.96226(13) 0.05909(11) 0.18891(9) 0.0363(4) Uani 1 1 d .
O5 O -0.05573(13) -0.39243(11) 0.57170(9) 0.0341(4) Uani 1 1 d .
O6 O -0.25057(13) -0.30968(11) 0.58162(9) 0.0334(4) Uani 1 1 d .
C85 C 0.4921(3) 0.9413(2) 0.45327(16) 0.0540(8) Uani 1 1 d .
H85A H 0.4166 0.9654 0.4534 0.065 Uiso 1 1 calc R
H85B H 0.5251 0.8903 0.4192 0.065 Uiso 1 1 calc R
C86 C 0.5527(3) 1.0187(2) 0.43159(15) 0.0540(8) Uani 1 1 d .
H86A H 0.6287 0.9943 0.4301 0.065 Uiso 1 1 calc R
H86B H 0.5510 1.0421 0.3841 0.065 Uiso 1 1 calc R
O7 O 0.49462(17) 0.90681(14) 0.52013(11) 0.0549(6) Uani 1 1 d .

loop_
_atom_site_aniso_label
_atom_site_aniso_U_11
_atom_site_aniso_U_22
_atom_site_aniso_U_33
_atom_site_aniso_U_23
_atom_site_aniso_U_13
_atom_site_aniso_U_12
C1 0.0320(14) 0.0202(13) 0.0330(14) 0.0003(11) -0.0139(11) -0.0016(11)
C2 0.0316(14) 0.0240(13) 0.0371(15) 0.0025(11) -0.0117(12) -0.0058(11)
C3 0.0252(14) 0.0220(13) 0.0369(15) -0.0001(11) -0.0105(11) 0.0013(10)
C4 0.0360(15) 0.0223(13) 0.0331(14) 0.0034(11) -0.0150(12) -0.0043(11)
C5 0.0282(14) 0.0261(13) 0.0380(15) 0.0009(11) -0.0122(12) -0.0045(11)
C6 0.0311(14) 0.0222(13) 0.0318(14) -0.0009(11) -0.0149(11) 0.0018(11)
C7 0.0360(16) 0.0224(13) 0.0368(15) -0.0023(11) -0.0147(12) -0.0037(12)
C8 0.0356(16) 0.0306(14) 0.0345(15) -0.0024(12) -0.0128(12) -0.0023(12)
C9 0.0253(14) 0.0268(13) 0.0397(15) -0.0035(11) -0.0112(12) -0.0016(11)
C10 0.0342(16) 0.0344(15) 0.0457(17) 0.0107(13) -0.0142(13) -0.0038(12)
C11 0.0336(16) 0.0437(17) 0.0424(16) 0.0121(13) -0.0101(13) -0.0124(13)
C12 0.0266(14) 0.0288(14) 0.0362(15) 0.0007(11) -0.0106(11) -0.0027(11)
C13 0.0301(15) 0.0300(14) 0.0456(17) 0.0113(12) -0.0102(12) -0.0030(12)
C14 0.0267(14) 0.0328(15) 0.0451(16) 0.0070(12) -0.0082(12) -0.0050(12)
C15 0.0297(15) 0.0321(15) 0.0391(16) 0.0058(12) -0.0082(12) -0.0092(12)
C16 0.0258(14) 0.0333(15) 0.0354(15) 0.0048(12) -0.0059(11) -0.0099(12)
C17 0.0256(14) 0.0340(14) 0.0291(14) 0.0035(11) -0.0082(11) -0.0063(11)
C18 0.0253(14) 0.0300(14) 0.0374(15) 0.0065(11) -0.0084(11) -0.0078(11)
C19 0.0227(13) 0.0304(14) 0.0388(15) 0.0069(11) -0.0099(11) -0.0120(11)
C20 0.0232(13) 0.0323(14) 0.0339(14) 0.0049(11) -0.0088(11) -0.0071(11)
C21 0.0280(14) 0.0325(14) 0.0355(15) 0.0049(12) -0.0081(11) -0.0080(11)
C22 0.0255(14) 0.0356(15) 0.0299(14) 0.0032(11) -0.0078(11) -0.0102(11)
C23 0.0275(14) 0.0323(14) 0.0321(14) 0.0053(11) -0.0095(11) -0.0092(12)
C24 0.0290(15) 0.0401(16) 0.0337(15) 0.0051(12) -0.0103(12) -0.0128(12)
C25 0.0267(14) 0.0373(15) 0.0278(14) 0.0019(11) -0.0074(11) -0.0141(12)
C26 0.0273(14) 0.0354(15) 0.0484(17) -0.0020(13) -0.0102(12) -0.0079(12)
C27 0.0383(16) 0.0266(14) 0.0487(17) 0.0052(12) -0.0171(13) -0.0109(12)
C28 0.0359(15) 0.0331(14) 0.0286(14) 0.0051(11) -0.0105(12) -0.0193(12)
C29 0.0274(14) 0.0332(15) 0.0403(16) 0.0007(12) -0.0056(12) -0.0138(12)
C30 0.0314(15) 0.0278(14) 0.0402(15) 0.0019(12) -0.0062(12) -0.0124(12)
C31 0.0392(16) 0.0328(15) 0.0334(15) 0.0060(12) -0.0106(12) -0.0178(13)
C32 0.0365(15) 0.0295(14) 0.0339(15) 0.0023(11) -0.0114(12) -0.0128(12)
C33 0.0319(14) 0.0257(13) 0.0284(14) 0.0040(11) -0.0065(11) -0.0145(11)
C34 0.0252(13) 0.0308(14) 0.0336(14) 0.0031(11) -0.0081(11) -0.0080(11)
C35 0.0327(14) 0.0211(13) 0.0292(14) 0.0059(10) -0.0087(11) -0.0078(11)
C36 0.0300(14) 0.0225(13) 0.0291(14) 0.0040(10) -0.0068(11) -0.0092(11)
C37 0.0302(14) 0.0232(13) 0.0299(14) 0.0028(11) -0.0074(11) -0.0050(11)
C38 0.0373(15) 0.0202(13) 0.0266(13) 0.0003(10) -0.0082(11) -0.0100(11)
C39 0.0425(16) 0.0239(14) 0.0336(15) 0.0023(11) -0.0112(12) -0.0114(12)
C40 0.0426(16) 0.0252(14) 0.0402(16) 0.0023(12) -0.0123(13) -0.0104(12)
C41 0.0446(17) 0.0213(13) 0.0420(16) 0.0054(12) -0.0166(13) -0.0056(12)
C42 0.0430(18) 0.0346(17) 0.085(2) 0.0168(16) -0.0010(17) -0.0103(14)
C43 0.0385(18) 0.0273(16) 0.098(3) 0.0128(16) -0.0099(17) -0.0002(13)
C44 0.0395(16) 0.0232(14) 0.0455(16) 0.0050(12) -0.0175(13) -0.0087(12)
C45 0.0374(16) 0.0261(14) 0.0494(17) 0.0096(12) -0.0142(13) -0.0070(12)
C46 0.0356(16) 0.0266(14) 0.0511(17) 0.0090(13) -0.0139(13) -0.0045(12)
C47 0.0364(16) 0.0258(15) 0.0511(17) 0.0050(13) -0.0207(13) -0.0055(12)
C48 0.0382(16) 0.0248(14) 0.0395(16) 0.0015(12) -0.0161(13) -0.0033(12)
C49 0.0385(16) 0.0385(16) 0.0582(19) -0.0007(14) -0.0282(15) -0.0012(13)
C50 0.0340(16) 0.0466(18) 0.0553(19) 0.0012(15) -0.0199(14) 0.0036(13)
C51 0.0416(17) 0.0376(16) 0.0425(17) 0.0043(13) -0.0128(13) 0.0027(13)
C52 0.055(2) 0.0463(19) 0.0494(19) -0.0033(15) -0.0248(16) 0.0119(15)
C53 0.091(3) 0.0423(19) 0.062(2) 0.0001(16) -0.046(2) 0.0030(18)
C54 0.134(4) 0.046(2) 0.098(3) -0.007(2) -0.068(3) 0.016(2)
C55 0.0342(15) 0.0297(14) 0.0467(17) 0.0085(12) -0.0147(13) -0.0103(12)
C56 0.0388(16) 0.0279(14) 0.0484(17) 0.0094(12) -0.0181(13) -0.0089(12)
C57 0.0411(17) 0.0310(15) 0.0456(17) 0.0065(13) -0.0149(13) -0.0076(12)
C58 0.0415(16) 0.0309(15) 0.0438(17) 0.0088(13) -0.0117(13) -0.0095(12)
C59 0.0524(18) 0.0302(15) 0.0427(17) 0.0082(13) -0.0136(14) -0.0137(13)
C60 0.071(2) 0.0352(17) 0.063(2) 0.0118(15) -0.0232(18) -0.0168(16)
C61 0.0311(14) 0.0294(14) 0.0385(15) 0.0084(12) -0.0087(12) -0.0121(11)
C62 0.0258(14) 0.0319(14) 0.0373(15) 0.0019(12) -0.0065(11) -0.0092(11)
C63 0.0290(14) 0.0293(14) 0.0345(15) 0.0003(11) -0.0061(11) -0.0069(11)
C64 0.0318(15) 0.0278(14) 0.0392(15) 0.0012(12) -0.0046(12) -0.0095(11)
C65 0.0411(17) 0.0359(16) 0.0487(17) 0.0085(13) -0.0099(14) -0.0160(13)
C66 0.0457(19) 0.0447(18) 0.065(2) 0.0123(16) -0.0027(16) -0.0244(15)
C67 0.0328(15) 0.0263(14) 0.0433(16) 0.0065(12) -0.0133(12) -0.0074(11)
C68 0.0282(14) 0.0320(14) 0.0412(16) 0.0033(12) -0.0111(12) -0.0073(11)
C69 0.0349(15) 0.0325(15) 0.0434(16) 0.0033(12) -0.0127(13) -0.0085(12)
C70 0.0374(16) 0.0339(15) 0.0441(16) -0.0020(13) -0.0163(13) -0.0033(12)
C71 0.066(2) 0.0295(16) 0.060(2) 0.0015(14) -0.0312(17) -0.0002(14)
C72 0.101(3) 0.046(2) 0.123(3) 0.001(2) -0.079(3) 0.004(2)
C73 0.0277(14) 0.0294(14) 0.0392(15) 0.0050(12) -0.0116(12) -0.0050(11)
C74 0.0339(15) 0.0270(14) 0.0331(15) 0.0050(11) -0.0086(12) -0.0078(11)
C75 0.0352(15) 0.0270(14) 0.0374(15) 0.0028(12) -0.0122(12) -0.0065(11)
C76 0.0302(14) 0.0256(13) 0.0327(14) 0.0031(11) -0.0098(11) -0.0064(11)
C77 0.0368(15) 0.0271(14) 0.0386(15) 0.0052(12) -0.0129(12) -0.0074(12)
C78 0.0373(16) 0.0317(15) 0.0461(17) 0.0057(13) -0.0124(13) -0.0069(12)
C79 0.0253(14) 0.0344(15) 0.0521(17) 0.0042(13) -0.0135(13) -0.0053(12)
C80 0.0239(14) 0.0452(17) 0.0532(18) 0.0043(14) -0.0088(13) -0.0126(12)
C81 0.0408(16) 0.0473(17) 0.0391(16) 0.0119(13) -0.0135(13) -0.0209(13)
C82 0.0336(15) 0.0413(16) 0.0513(18) 0.0119(14) -0.0179(13) -0.0148(13)
C83 0.060(2) 0.0508(19) 0.0513(19) 0.0088(15) -0.0173(16) -0.0240(16)
C84 0.076(2) 0.0448(19) 0.083(3) 0.0113(17) -0.032(2) -0.0306(18)
O1 0.0285(10) 0.0305(10) 0.0473(11) 0.0038(8) -0.0142(9) 0.0010(8)
O2 0.0317(10) 0.0261(9) 0.0555(12) 0.0150(9) -0.0171(9) -0.0068(8)
O3 0.0225(9) 0.0336(10) 0.0558(12) 0.0158(9) -0.0114(8) -0.0114(8)
O4 0.0245(10) 0.0304(10) 0.0529(12) 0.0131(9) -0.0124(8) -0.0079(8)
O5 0.0265(10) 0.0257(9) 0.0472(11) 0.0143(8) -0.0100(8) -0.0071(7)
O6 0.0246(9) 0.0307(10) 0.0429(11) 0.0124(8) -0.0087(8) -0.0091(8)
C85 0.061(2) 0.052(2) 0.048(2) -0.0068(16) -0.0181(16) -0.0057(16)
C86 0.059(2) 0.060(2) 0.0379(17) 0.0022(16) -0.0088(15) -0.0116(17)
O7 0.0656(14) 0.0414(12) 0.0554(14) 0.0077(10) -0.0201(11) -0.0079(10)

loop_
_atom_type_symbol
_atom_type_description
_atom_type_scat_dispersion_real
_atom_type_scat_dispersion_imag
_atom_type_scat_source
C C 0.0033 0.0016 'International Tables Vol C Tables 4.2.6.8 and 6.1.1.4'
H H 0.0000 0.0000 'International Tables Vol C Tables 4.2.6.8 and 6.1.1.4'
O O 0.0106 0.0060 'International Tables Vol C Tables 4.2.6.8 and 6.1.1.4'

loop_
_geom_angle_atom_site_label_1
_geom_angle_atom_site_label_2
_geom_angle_atom_site_label_3
_geom_angle
_geom_angle_site_symmetry_1
_geom_angle_site_symmetry_3
C2 C1 C6 118.6(2) . .
C2 C1 C48 121.3(2) . .
C6 C1 C48 120.1(2) . .
C3 C2 C1 121.6(2) . .
C3 C2 H2 119.2 . .
C1 C2 H2 119.2 . .
C2 C3 O1 120.3(2) . .
C2 C3 C4 119.8(2) . .
O1 C3 C4 119.8(2) . .
O2 C4 C5 125.0(2) . .
O2 C4 C3 115.4(2) . .
C5 C4 C3 119.6(2) . .
C4 C5 C6 121.1(2) . .
C4 C5 H5 119.5 . .
C6 C5 H5 119.5 . .
C5 C6 C1 119.3(2) . .
C5 C6 C7 119.1(2) . .
C1 C6 C7 121.6(2) . .
C8 C7 C6 177.5(3) . .
C7 C8 C9 179.0(3) . .
C14 C9 C10 118.5(2) . .
C14 C9 C8 121.1(2) . .
C10 C9 C8 120.5(2) . .
C11 C10 C9 120.9(2) . .
C11 C10 H10 119.5 . .
C9 C10 H10 119.5 . .
C10 C11 C12 120.8(2) . .
C10 C11 H11 119.6 . .
C12 C11 H11 119.6 . .
C11 C12 C13 118.1(2) . .
C11 C12 C15 122.4(2) . .
C13 C12 C15 119.4(2) . .
C14 C13 C12 120.8(2) . .
C14 C13 H13 119.6 . .
C12 C13 H13 119.6 . .
C13 C14 C9 120.8(2) . .
C13 C14 H14 119.6 . .
C9 C14 H14 119.6 . .
C16 C15 C12 176.3(3) . .
C15 C16 C17 175.8(3) . .
C22 C17 C18 119.1(2) . .
C22 C17 C16 119.7(2) . .
C18 C17 C16 121.2(2) . .
C19 C18 C17 120.3(2) . .
C19 C18 H18 119.9 . .
C17 C18 H18 119.9 . .
O3 C19 C18 124.9(2) . .
O3 C19 C20 114.8(2) . .
C18 C19 C20 120.2(2) . .
O4 C20 C21 124.6(2) . .
O4 C20 C19 115.8(2) . .
C21 C20 C19 119.6(2) . .
C20 C21 C22 120.9(2) . .
C20 C21 H21 119.6 . .
C22 C21 H21 119.6 . .
C21 C22 C17 119.8(2) . .
C21 C22 C23 118.6(2) . .
C17 C22 C23 121.5(2) . .
C24 C23 C22 176.6(3) . .
C23 C24 C25 176.2(3) . .
C26 C25 C30 118.5(2) . .
C26 C25 C24 120.3(2) . .
C30 C25 C24 121.1(2) . .
C27 C26 C25 121.0(2) . .
C27 C26 H26 119.5 . .
C25 C26 H26 119.5 . .
C26 C27 C28 120.6(2) . .
C26 C27 H27 119.7 . .
C28 C27 H27 119.7 . .
C27 C28 C29 118.6(2) . .
C27 C28 C31 120.9(2) . .
C29 C28 C31 120.5(2) . .
C30 C29 C28 120.3(2) . .
C30 C29 H29 119.8 . .
C28 C29 H29 119.8 . .
C29 C30 C25 120.9(2) . .
C29 C30 H30 119.5 . .
C25 C30 H30 119.5 . .
C32 C31 C28 179.5(3) . .
C31 C32 C33 179.4(3) . .
C38 C33 C34 120.3(2) . .
C38 C33 C32 120.4(2) . .
C34 C33 C32 119.3(2) . .
C35 C34 C33 120.5(2) . .
C35 C34 H34 119.8 . .
C33 C34 H34 119.8 . .
O5 C35 C34 125.4(2) . .
O5 C35 C36 115.2(2) . .
C34 C35 C36 119.4(2) . .
O6 C36 C37 124.5(2) . .
O6 C36 C35 114.9(2) . .
C37 C36 C35 120.6(2) . .
C36 C37 C38 120.0(2) . .
C36 C37 H37 120.0 . .
C38 C37 H37 120.0 . .
C33 C38 C37 119.3(2) . .
C33 C38 C39 120.6(2) . .
C37 C38 C39 120.1(2) . .
C40 C39 C38 175.5(3) . .
C39 C40 C41 178.2(3) . .
C42 C41 C46 118.5(2) . .
C42 C41 C40 120.9(3) . .
C46 C41 C40 120.7(2) . .
C43 C42 C41 119.9(3) . .
C43 C42 H42 120.1 . .
C41 C42 H42 120.1 . .
C44 C43 C42 121.7(3) . .
C44 C43 H43 119.1 . .
C42 C43 H43 119.1 . .
C43 C44 C45 118.3(2) . .
C43 C44 C47 120.8(2) . .
C45 C44 C47 120.9(2) . .
C46 C45 C44 120.4(3) . .
C46 C45 H45 119.8 . .
C44 C45 H45 119.8 . .
C45 C46 C41 121.2(2) . .
C45 C46 H46 119.4 . .
C41 C46 H46 119.4 . .
C48 C47 C44 178.2(3) . .
C47 C48 C1 179.3(3) . .
O1 C49 C50 109.7(2) . .
O1 C49 H49A 109.7 . .
C50 C49 H49A 109.7 . .
O1 C49 H49B 109.7 . .
C50 C49 H49B 109.7 . .
H49A C49 H49B 108.2 . .
C51 C50 C49 114.0(2) . .
C51 C50 H50A 108.8 . .
C49 C50 H50A 108.8 . .
C51 C50 H50B 108.8 . .
C49 C50 H50B 108.8 . .
H50A C50 H50B 107.6 . .
C50 C51 C52 113.5(2) . .
C50 C51 H51A 108.9 . .
C52 C51 H51A 108.9 . .
C50 C51 H51B 108.9 . .
C52 C51 H51B 108.9 . .
H51A C51 H51B 107.7 . .
C53 C52 C51 113.4(3) . .
C53 C52 H52A 108.9 . .
C51 C52 H52A 108.9 . .
C53 C52 H52B 108.9 . .
C51 C52 H52B 108.9 . .
H52A C52 H52B 107.7 . .
C52 C53 C54 113.8(3) . .
C52 C53 H53A 108.8 . .
C54 C53 H53A 108.8 . .
C52 C53 H53B 108.8 . .
C54 C53 H53B 108.8 . .
H53A C53 H53B 107.7 . .
C53 C54 H54A 109.5 . .
C53 C54 H54B 109.5 . .
H54A C54 H54B 109.5 . .
C53 C54 H54C 109.5 . .
H54A C54 H54C 109.5 . .
H54B C54 H54C 109.5 . .
O2 C55 C56 107.4(2) . .
O2 C55 H55A 110.2 . .
C56 C55 H55A 110.2 . .
O2 C55 H55B 110.2 . .
C56 C55 H55B 110.2 . .
H55A C55 H55B 108.5 . .
C55 C56 C57 112.0(2) . .
C55 C56 H56A 109.2 . .
C57 C56 H56A 109.2 . .
C55 C56 H56B 109.2 . .
C57 C56 H56B 109.2 . .
H56A C56 H56B 107.9 . .
C58 C57 C56 112.8(2) . .
C58 C57 H57A 109.0 . .
C56 C57 H57A 109.0 . .
C58 C57 H57B 109.0 . .
C56 C57 H57B 109.0 . .
H57A C57 H57B 107.8 . .
C57 C58 C59 113.9(2) . .
C57 C58 H58A 108.8 . .
C59 C58 H58A 108.8 . .
C57 C58 H58B 108.8 . .
C59 C58 H58B 108.8 . .
H58A C58 H58B 107.7 . .
C60 C59 C58 112.9(2) . .
C60 C59 H59A 109.0 . .
C58 C59 H59A 109.0 . .
C60 C59 H59B 109.0 . .
C58 C59 H59B 109.0 . .
H59A C59 H59B 107.8 . .
C59 C60 H60A 109.5 . .
C59 C60 H60B 109.5 . .
H60A C60 H60B 109.5 . .
C59 C60 H60C 109.5 . .
H60A C60 H60C 109.5 . .
H60B C60 H60C 109.5 . .
O3 C61 C62 106.91(19) . .
O3 C61 H61A 110.3 . .
C62 C61 H61A 110.3 . .
O3 C61 H61B 110.3 . .
C62 C61 H61B 110.3 . .
H61A C61 H61B 108.6 . .
C61 C62 C63 112.3(2) . .
C61 C62 H62A 109.1 . .
C63 C62 H62A 109.1 . .
C61 C62 H62B 109.1 . .
C63 C62 H62B 109.1 . .
H62A C62 H62B 107.9 . .
C64 C63 C62 112.9(2) . .
C64 C63 H63A 109.0 . .
C62 C63 H63A 109.0 . .
C64 C63 H63B 109.0 . .
C62 C63 H63B 109.0 . .
H63A C63 H63B 107.8 . .
C63 C64 C65 113.4(2) . .
C63 C64 H64A 108.9 . .
C65 C64 H64A 108.9 . .
C63 C64 H64B 108.9 . .
C65 C64 H64B 108.9 . .
H64A C64 H64B 107.7 . .
C64 C65 C66 113.6(2) . .
C64 C65 H65A 108.8 . .
C66 C65 H65A 108.8 . .
C64 C65 H65B 108.8 . .
C66 C65 H65B 108.8 . .
H65A C65 H65B 107.7 . .
C65 C66 H66A 109.5 . .
C65 C66 H66B 109.5 . .
H66A C66 H66B 109.5 . .
C65 C66 H66C 109.5 . .
H66A C66 H66C 109.5 . .
H66B C66 H66C 109.5 . .
O4 C67 C68 110.1(2) . .
O4 C67 H67A 109.6 . .
C68 C67 H67A 109.6 . .
O4 C67 H67B 109.6 . .
C68 C67 H67B 109.6 . .
H67A C67 H67B 108.2 . .
C67 C68 C69 108.2(2) . .
C67 C68 H68A 110.1 . .
C69 C68 H68A 110.1 . .
C67 C68 H68B 110.1 . .
C69 C68 H68B 110.1 . .
H68A C68 H68B 108.4 . .
C70 C69 C68 115.4(2) . .
C70 C69 H69A 108.4 . .
C68 C69 H69A 108.4 . .
C70 C69 H69B 108.4 . .
C68 C69 H69B 108.4 . .
H69A C69 H69B 107.5 . .
C69 C70 C71 112.5(2) . .
C69 C70 H70A 109.1 . .
C71 C70 H70A 109.1 . .
C69 C70 H70B 109.1 . .
C71 C70 H70B 109.1 . .
H70A C70 H70B 107.8 . .
C72 C71 C70 113.1(3) . .
C72 C71 H71A 109.0 . .
C70 C71 H71A 109.0 . .
C72 C71 H71B 109.0 . .
C70 C71 H71B 109.0 . .
H71A C71 H71B 107.8 . .
C71 C72 H72A 109.5 . .
C71 C72 H72B 109.5 . .
H72A C72 H72B 109.5 . .
C71 C72 H72C 109.5 . .
H72A C72 H72C 109.5 . .
H72B C72 H72C 109.5 . .
O5 C73 C74 107.02(19) . .
O5 C73 H73A 110.3 . .
C74 C73 H73A 110.3 . .
O5 C73 H73B 110.3 . .
C74 C73 H73B 110.3 . .
H73A C73 H73B 108.6 . .
C73 C74 C75 112.0(2) . .
C73 C74 H74A 109.2 . .
C75 C74 H74A 109.2 . .
C73 C74 H74B 109.2 . .
C75 C74 H74B 109.2 . .
H74A C74 H74B 107.9 . .
C74 C75 C76 112.3(2) . .
C74 C75 H75A 109.1 . .
C76 C75 H75A 109.1 . .
C74 C75 H75B 109.1 . .
C76 C75 H75B 109.1 . .
H75A C75 H75B 107.9 . .
C77 C76 C75 113.4(2) . .
C77 C76 H76A 108.9 . .
C75 C76 H76A 108.9 . .
C77 C76 H76B 108.9 . .
C75 C76 H76B 108.9 . .
H76A C76 H76B 107.7 . .
C76 C77 C78 112.7(2) . .
C76 C77 H77A 109.0 . .
C78 C77 H77A 109.0 . .
C76 C77 H77B 109.0 . .
C78 C77 H77B 109.0 . .
H77A C77 H77B 107.8 . .
C77 C78 H78A 109.5 . .
C77 C78 H78B 109.5 . .
H78A C78 H78B 109.5 . .
C77 C78 H78C 109.5 . .
H78A C78 H78C 109.5 . .
H78B C78 H78C 109.5 . .
O6 C79 C80 107.0(2) . .
O6 C79 H79A 110.3 . .
C80 C79 H79A 110.3 . .
O6 C79 H79B 110.3 . .
C80 C79 H79B 110.3 . .
H79A C79 H79B 108.6 . .
C81 C80 C79 113.1(2) . .
C81 C80 H80A 109.0 . .
C79 C80 H80A 109.0 . .
C81 C80 H80B 109.0 . .
C79 C80 H80B 109.0 . .
H80A C80 H80B 107.8 . .
C80 C81 C82 113.9(2) . .
C80 C81 H81A 108.8 . .
C82 C81 H81A 108.8 . .
C80 C81 H81B 108.8 . .
C82 C81 H81B 108.8 . .
H81A C81 H81B 107.7 . .
C83 C82 C81 112.8(2) . .
C83 C82 H82A 109.0 . .
C81 C82 H82A 109.0 . .
C83 C82 H82B 109.0 . .
C81 C82 H82B 109.0 . .
H82A C82 H82B 107.8 . .
C82 C83 C84 113.1(3) . .
C82 C83 H83A 109.0 . .
C84 C83 H83A 109.0 . .
C82 C83 H83B 109.0 . .
C84 C83 H83B 109.0 . .
H83A C83 H83B 107.8 . .
C83 C84 H84A 109.5 . .
C83 C84 H84B 109.5 . .
H84A C84 H84B 109.5 . .
C83 C84 H84C 109.5 . .
H84A C84 H84C 109.5 . .
H84B C84 H84C 109.5 . .
C3 O1 C49 115.46(19) . .
C4 O2 C55 117.95(19) . .
C19 O3 C61 118.19(18) . .
C20 O4 C67 115.74(18) . .
C35 O5 C73 117.76(18) . .
C36 O6 C79 117.92(18) . .
O7 C85 C86 110.3(3) . .
O7 C85 H85A 109.6 . .
C86 C85 H85A 109.6 . .
O7 C85 H85B 109.6 . .
C86 C85 H85B 109.6 . .
H85A C85 H85B 108.1 . .
O7 C86 C85 110.2(2) 2_676 .
O7 C86 H86A 109.6 2_676 .
C85 C86 H86A 109.6 . .
O7 C86 H86B 109.6 2_676 .
C85 C86 H86B 109.6 . .
H86A C86 H86B 108.1 . .
C85 O7 C86 108.8(2) . 2_676

loop_
_geom_bond_atom_site_label_1
_geom_bond_atom_site_label_2
_geom_bond_distance
_geom_bond_site_symmetry_2
C1 C2 1.392(3) .
C1 C6 1.411(3) .
C1 C48 1.435(3) .
C2 C3 1.377(3) .
C2 H2 0.9500 .
C3 O1 1.381(3) .
C3 C4 1.400(3) .
C4 O2 1.365(3) .
C4 C5 1.371(3) .
C5 C6 1.403(3) .
C5 H5 0.9500 .
C6 C7 1.427(3) .
C7 C8 1.198(3) .
C8 C9 1.430(3) .
C9 C14 1.388(3) .
C9 C10 1.391(3) .
C10 C11 1.372(4) .
C10 H10 0.9500 .
C11 C12 1.390(3) .
C11 H11 0.9500 .
C12 C13 1.400(3) .
C12 C15 1.430(3) .
C13 C14 1.371(3) .
C13 H13 0.9500 .
C14 H14 0.9500 .
C15 C16 1.194(3) .
C16 C17 1.427(3) .
C17 C22 1.400(3) .
C17 C18 1.414(3) .
C18 C19 1.379(3) .
C18 H18 0.9500 .
C19 O3 1.355(3) .
C19 C20 1.405(3) .
C20 O4 1.363(3) .
C20 C21 1.380(3) .
C21 C22 1.394(3) .
C21 H21 0.9500 .
C22 C23 1.427(3) .
C23 C24 1.196(3) .
C24 C25 1.433(3) .
C25 C26 1.389(3) .
C25 C30 1.389(3) .
C26 C27 1.375(3) .
C26 H26 0.9500 .
C27 C28 1.394(3) .
C27 H27 0.9500 .
C28 C29 1.396(3) .
C28 C31 1.429(3) .
C29 C30 1.382(3) .
C29 H29 0.9500 .
C30 H30 0.9500 .
C31 C32 1.189(3) .
C32 C33 1.440(3) .
C33 C38 1.385(3) .
C33 C34 1.400(3) .
C34 C35 1.379(3) .
C34 H34 0.9500 .
C35 O5 1.364(3) .
C35 C36 1.406(3) .
C36 O6 1.367(3) .
C36 C37 1.376(3) .
C37 C38 1.414(3) .
C37 H37 0.9500 .
C38 C39 1.433(3) .
C39 C40 1.193(3) .
C40 C41 1.442(3) .
C41 C42 1.383(4) .
C41 C46 1.388(4) .
C42 C43 1.381(4) .
C42 H42 0.9500 .
C43 C44 1.380(4) .
C43 H43 0.9500 .
C44 C45 1.381(4) .
C44 C47 1.443(3) .
C45 C46 1.378(3) .
C45 H45 0.9500 .
C46 H46 0.9500 .
C47 C48 1.192(3) .
C49 O1 1.446(3) .
C49 C50 1.508(3) .
C49 H49A 0.9900 .
C49 H49B 0.9900 .
C50 C51 1.508(4) .
C50 H50A 0.9900 .
C50 H50B 0.9900 .
C51 C52 1.529(4) .
C51 H51A 0.9900 .
C51 H51B 0.9900 .
C52 C53 1.512(4) .
C52 H52A 0.9900 .
C52 H52B 0.9900 .
C53 C54 1.516(4) .
C53 H53A 0.9900 .
C53 H53B 0.9900 .
C54 H54A 0.9800 .
C54 H54B 0.9800 .
C54 H54C 0.9800 .
C55 O2 1.438(3) .
C55 C56 1.504(3) .
C55 H55A 0.9900 .
C55 H55B 0.9900 .
C56 C57 1.526(3) .
C56 H56A 0.9900 .
C56 H56B 0.9900 .
C57 C58 1.514(3) .
C57 H57A 0.9900 .
C57 H57B 0.9900 .
C58 C59 1.519(3) .
C58 H58A 0.9900 .
C58 H58B 0.9900 .
C59 C60 1.518(4) .
C59 H59A 0.9900 .
C59 H59B 0.9900 .
C60 H60A 0.9800 .
C60 H60B 0.9800 .
C60 H60C 0.9800 .
C61 O3 1.432(3) .
C61 C62 1.502(3) .
C61 H61A 0.9900 .
C61 H61B 0.9900 .
C62 C63 1.517(3) .
C62 H62A 0.9900 .
C62 H62B 0.9900 .
C63 C64 1.512(3) .
C63 H63A 0.9900 .
C63 H63B 0.9900 .
C64 C65 1.517(3) .
C64 H64A 0.9900 .
C64 H64B 0.9900 .
C65 C66 1.522(4) .
C65 H65A 0.9900 .
C65 H65B 0.9900 .
C66 H66A 0.9800 .
C66 H66B 0.9800 .
C66 H66C 0.9800 .
C67 O4 1.433(3) .
C67 C68 1.506(3) .
C67 H67A 0.9900 .
C67 H67B 0.9900 .
C68 C69 1.525(3) .
C68 H68A 0.9900 .
C68 H68B 0.9900 .
C69 C70 1.512(3) .
C69 H69A 0.9900 .
C69 H69B 0.9900 .
C70 C71 1.518(4) .
C70 H70A 0.9900 .
C70 H70B 0.9900 .
C71 C72 1.513(4) .
C71 H71A 0.9900 .
C71 H71B 0.9900 .
C72 H72A 0.9800 .
C72 H72B 0.9800 .
C72 H72C 0.9800 .
C73 O5 1.432(3) .
C73 C74 1.512(3) .
C73 H73A 0.9900 .
C73 H73B 0.9900 .
C74 C75 1.523(3) .
C74 H74A 0.9900 .
C74 H74B 0.9900 .
C75 C76 1.525(3) .
C75 H75A 0.9900 .
C75 H75B 0.9900 .
C76 C77 1.517(3) .
C76 H76A 0.9900 .
C76 H76B 0.9900 .
C77 C78 1.523(3) .
C77 H77A 0.9900 .
C77 H77B 0.9900 .
C78 H78A 0.9800 .
C78 H78B 0.9800 .
C78 H78C 0.9800 .
C79 O6 1.430(3) .
C79 C80 1.513(3) .
C79 H79A 0.9900 .
C79 H79B 0.9900 .
C80 C81 1.513(4) .
C80 H80A 0.9900 .
C80 H80B 0.9900 .
C81 C82 1.529(3) .
C81 H81A 0.9900 .
C81 H81B 0.9900 .
C82 C83 1.511(4) .
C82 H82A 0.9900 .
C82 H82B 0.9900 .
C83 C84 1.532(4) .
C83 H83A 0.9900 .
C83 H83B 0.9900 .
C84 H84A 0.9800 .
C84 H84B 0.9800 .
C84 H84C 0.9800 .
C85 O7 1.401(3) .
C85 C86 1.514(4) .
C85 H85A 0.9900 .
C85 H85B 0.9900 .
C86 O7 1.426(3) 2_676
C86 H86A 0.9900 .
C86 H86B 0.9900 .
O7 C86 1.426(3) 2_676

loop_
_geom_torsion_atom_site_label_1
_geom_torsion_atom_site_label_2
_geom_torsion_atom_site_label_3
_geom_torsion_atom_site_label_4
_geom_torsion
_geom_torsion_site_symmetry_4
C6 C1 C2 C3 -0.1(4) .
C48 C1 C2 C3 179.2(2) .
C1 C2 C3 O1 -174.3(2) .
C1 C2 C3 C4 1.3(4) .
C2 C3 C4 O2 179.7(2) .
O1 C3 C4 O2 -4.6(3) .
C2 C3 C4 C5 -1.3(4) .
O1 C3 C4 C5 174.4(2) .
O2 C4 C5 C6 179.0(2) .
C3 C4 C5 C6 0.1(4) .
C4 C5 C6 C1 1.1(4) .
C4 C5 C6 C7 -177.7(2) .
C2 C1 C6 C5 -1.1(3) .
C48 C1 C6 C5 179.6(2) .
C2 C1 C6 C7 177.7(2) .
C48 C1 C6 C7 -1.7(4) .
C5 C6 C7 C8 35(7) .
C1 C6 C7 C8 -144(6) .
C6 C7 C8 C9 178(100) .
C7 C8 C9 C14 -47(17) .
C7 C8 C9 C10 133(16) .
C14 C9 C10 C11 2.3(4) .
C8 C9 C10 C11 -177.9(2) .
C9 C10 C11 C12 -0.9(4) .
C10 C11 C12 C13 -0.9(4) .
C10 C11 C12 C15 177.9(3) .
C11 C12 C13 C14 1.4(4) .
C15 C12 C13 C14 -177.5(2) .
C12 C13 C14 C9 0.0(4) .
C10 C9 C14 C13 -1.8(4) .
C8 C9 C14 C13 178.3(2) .
C11 C12 C15 C16 -156(4) .
C13 C12 C15 C16 22(5) .
C12 C15 C16 C17 5(8) .
C15 C16 C17 C22 -8(4) .
C15 C16 C17 C18 172(4) .
C22 C17 C18 C19 -0.1(4) .
C16 C17 C18 C19 -179.5(2) .
C17 C18 C19 O3 179.1(2) .
C17 C18 C19 C20 -0.7(4) .
O3 C19 C20 O4 0.3(3) .
C18 C19 C20 O4 -179.9(2) .
O3 C19 C20 C21 -179.2(2) .
C18 C19 C20 C21 0.7(4) .
O4 C20 C21 C22 -179.2(2) .
C19 C20 C21 C22 0.2(4) .
C20 C21 C22 C17 -1.1(4) .
C20 C21 C22 C23 177.9(2) .
C18 C17 C22 C21 1.0(4) .
C16 C17 C22 C21 -179.7(2) .
C18 C17 C22 C23 -177.9(2) .
C16 C17 C22 C23 1.4(4) .
C21 C22 C23 C24 -11(5) .
C17 C22 C23 C24 168(5) .
C22 C23 C24 C25 58(8) .
C23 C24 C25 C26 -65(4) .
C23 C24 C25 C30 113(4) .
C30 C25 C26 C27 -2.2(4) .
C24 C25 C26 C27 175.1(2) .
C25 C26 C27 C28 0.2(4) .
C26 C27 C28 C29 1.7(4) .
C26 C27 C28 C31 -177.6(2) .
C27 C28 C29 C30 -1.7(4) .
C31 C28 C29 C30 177.6(2) .
C28 C29 C30 C25 -0.3(4) .
C26 C25 C30 C29 2.2(4) .
C24 C25 C30 C29 -175.0(2) .
C27 C28 C31 C32 108(43) .
C29 C28 C31 C32 -72(43) .
C28 C31 C32 C33 172(100) .
C31 C32 C33 C38 -77(29) .
C31 C32 C33 C34 101(29) .
C38 C33 C34 C35 -0.4(4) .
C32 C33 C34 C35 -179.1(2) .
C33 C34 C35 O5 179.9(2) .
C33 C34 C35 C36 0.3(4) .
O5 C35 C36 O6 0.6(3) .
C34 C35 C36 O6 -179.8(2) .
O5 C35 C36 C37 -179.5(2) .
C34 C35 C36 C37 0.0(4) .
O6 C36 C37 C38 179.5(2) .
C35 C36 C37 C38 -0.3(4) .
C34 C33 C38 C37 0.1(4) .
C32 C33 C38 C37 178.9(2) .
C34 C33 C38 C39 179.2(2) .
C32 C33 C38 C39 -2.1(4) .
C36 C37 C38 C33 0.2(3) .
C36 C37 C38 C39 -178.8(2) .
C33 C38 C39 C40 -24(4) .
C37 C38 C39 C40 155(3) .
C38 C39 C40 C41 29(12) .
C39 C40 C41 C42 -167(9) .
C39 C40 C41 C46 14(9) .
C46 C41 C42 C43 0.2(5) .
C40 C41 C42 C43 -179.0(3) .
C41 C42 C43 C44 1.5(5) .
C42 C43 C44 C45 -2.6(5) .
C42 C43 C44 C47 177.0(3) .
C43 C44 C45 C46 2.0(4) .
C47 C44 C45 C46 -177.6(2) .
C44 C45 C46 C41 -0.4(4) .
C42 C41 C46 C45 -0.8(4) .
C40 C41 C46 C45 178.5(2) .
C43 C44 C47 C48 -60(10) .
C45 C44 C47 C48 119(10) .
C44 C47 C48 C1 177(100) .
C2 C1 C48 C47 -135(32) .
C6 C1 C48 C47 44(32) .
O1 C49 C50 C51 74.0(3) .
C49 C50 C51 C52 177.4(2) .
C50 C51 C52 C53 -179.0(3) .
C51 C52 C53 C54 177.9(3) .
O2 C55 C56 C57 179.3(2) .
C55 C56 C57 C58 -175.5(2) .
C56 C57 C58 C59 176.5(2) .
C57 C58 C59 C60 -179.9(2) .
O3 C61 C62 C63 173.7(2) .
C61 C62 C63 C64 -179.3(2) .
C62 C63 C64 C65 -173.8(2) .
C63 C64 C65 C66 174.5(2) .
O4 C67 C68 C69 -177.9(2) .
C67 C68 C69 C70 179.4(2) .
C68 C69 C70 C71 174.7(2) .
C69 C70 C71 C72 -178.4(3) .
O5 C73 C74 C75 -179.1(2) .
C73 C74 C75 C76 179.6(2) .
C74 C75 C76 C77 -176.0(2) .
C75 C76 C77 C78 179.9(2) .
O6 C79 C80 C81 -65.1(3) .
C79 C80 C81 C82 -175.5(2) .
C80 C81 C82 C83 -177.6(2) .
C81 C82 C83 C84 -178.3(2) .
C2 C3 O1 C49 -104.3(3) .
C4 C3 O1 C49 80.0(3) .
C50 C49 O1 C3 -152.7(2) .
C5 C4 O2 C55 -1.7(4) .
C3 C4 O2 C55 177.3(2) .
C56 C55 O2 C4 -179.4(2) .
C18 C19 O3 C61 -4.1(4) .
C20 C19 O3 C61 175.7(2) .
C62 C61 O3 C19 -177.3(2) .
C21 C20 O4 C67 -3.9(4) .
C19 C20 O4 C67 176.7(2) .
C68 C67 O4 C20 -177.8(2) .
C34 C35 O5 C73 -2.2(3) .
C36 C35 O5 C73 177.4(2) .
C74 C73 O5 C35 -179.0(2) .
C37 C36 O6 C79 5.8(3) .
C35 C36 O6 C79 -174.4(2) .
C80 C79 O6 C36 170.1(2) .
O7 C85 C86 O7 -59.9(3) 2_676
C86 C85 O7 C86 59.0(3) 2_676
